data_4127874
loop_
_publ_author_name
'Eymann, L\'eonard Y M'
'Varava, Paul'
'Shved, Andrei M.'
'Curchod, Basile F. E.'
'Liu, Yizhu'
'Planes, Oph\'elie M'
'Sienkiewicz, Andrzej'
'Scopelliti, Rosario'
'Fadaei Tirani, Farzaneh'
'Severin, Kay'

_publ_section_title
;
 Synthesis of Organic Super-Electron-Donors by Reaction of Nitrous Oxide
 with N-Heterocyclic Olefins.
;
_journal_issue 43
_journal_name_full 'Journal of the American Chemical Society'
_journal_page_first 17112
_journal_page_last 17116
_journal_paper_doi 10.1021/jacs.9b10660
_journal_volume 141
_journal_year 2019
_chemical_formula_moiety 'C56 H74 N6, Br'
_chemical_formula_sum 'C56 H74 Br N6'
_chemical_formula_weight 911.12
_space_group_crystal_system monoclinic
_space_group_IT_number 15
_space_group_name_Hall '-C 2yc'
_space_group_name_H-M_alt 'C 1 2/c 1'
_symmetry_space_group_name_Hall '-C 2yc'
_symmetry_space_group_name_H-M 'C 1 2/c 1'
_atom_sites_solution_hydrogens geom
_atom_sites_solution_primary dual
_atom_sites_solution_secondary difmap
_audit_creation_method SHELXL-2018/3
_cell_angle_alpha 90
_cell_angle_beta 109.832(2)
_cell_angle_gamma 90
_cell_formula_units_Z 4
_cell_length_a 21.6261(4)
_cell_length_b 16.5623(3)
_cell_length_c 15.8057(3)
_cell_measurement_reflns_used 5585
_cell_measurement_temperature 140.00(10)
_cell_measurement_theta_max 73.1120
_cell_measurement_theta_min 4.0030
_cell_volume 5325.49(18)
_computing_cell_refinement 'CrysAlisPro 1.171.39.46 (Rigaku OD, 2018)'
_computing_data_collection 'CrysAlisPro 1.171.39.46 (Rigaku OD, 2018)'
_computing_data_reduction 'CrysAlisPro 1.171.39.46 (Rigaku OD, 2018)'
_computing_molecular_graphics 'Mercury 4.0.0 (CCDC, 2018)'
_computing_publication_material 'CIFTab (Shedlrick, 2015)'
_computing_structure_refinement 'SHELXL-2018/3 (Sheldrick, 2018)'
_computing_structure_solution 'SHELXT (Sheldrick, 2015)'
_diffrn_ambient_environment N~2~
_diffrn_ambient_temperature 140.00(10)
_diffrn_detector 'CCD plate'
_diffrn_detector_area_resol_mean 10.2665
_diffrn_detector_type Atlas
_diffrn_measured_fraction_theta_full 0.996
_diffrn_measured_fraction_theta_max 0.968
_diffrn_measurement_details
;
List of Runs (angles in degrees, time in seconds):

  # Type    Start    End  Width  t~exp~   \w     \q     \k     \f   Frames
--------------------------------------------------------------------------
  1  \w    -68.00  30.00   1.00    8.29    --  -43.01  57.00-120.00   98
  2  \w   -110.00 -83.00   1.00    8.29    --  -43.01 -99.00-150.00   27
  3  \w    -94.00 -22.00   1.00    8.29    --  -43.01 -37.00  60.00   72
  4  \w   -124.00 -99.00   1.00    8.29    --  -43.01 -99.00 -30.00   25
  5  \w     96.00 170.00   1.00   33.19    --  105.68 125.00 150.00   74
  6  \w     33.00 137.00   1.00   33.19    --  105.68 -77.00 120.00  104
  7  \w    148.00 173.00   1.00   33.19    --  105.68 125.00   0.00   25
  8  \w    111.00 138.00   1.00   33.19    --  105.68 -77.00 -60.00   27
  9  \w     31.00  80.00   1.00   33.19    --  105.68 -77.00 -60.00   49
 10  \w     77.00 176.00   1.00   33.19    --  105.68  61.00 -90.00   99
 11  \w     96.00 171.00   1.00   33.19    --  105.68  45.00-150.00   75
;
_diffrn_measurement_device 'four-circle diffractometer'
_diffrn_measurement_device_type 'SuperNova, Dual, Cu at home/near, Atlas'
_diffrn_measurement_method '\w scans'
_diffrn_radiation_monochromator mirror
_diffrn_radiation_probe x-ray
_diffrn_radiation_type 'Cu K\a'
_diffrn_radiation_wavelength 1.54184
_diffrn_reflns_av_R_equivalents 0.0154
_diffrn_reflns_av_unetI/netI 0.0184
_diffrn_reflns_Laue_measured_fraction_full 0.996
_diffrn_reflns_Laue_measured_fraction_max 0.968
_diffrn_reflns_limit_h_max 26
_diffrn_reflns_limit_h_min -26
_diffrn_reflns_limit_k_max 20
_diffrn_reflns_limit_k_min -13
_diffrn_reflns_limit_l_max 19
_diffrn_reflns_limit_l_min -15
_diffrn_reflns_number 11249
_diffrn_reflns_point_group_measured_fraction_full 0.996
_diffrn_reflns_point_group_measured_fraction_max 0.968
_diffrn_reflns_theta_full 67.684
_diffrn_reflns_theta_max 73.572
_diffrn_reflns_theta_min 3.441
_diffrn_source 'micro-focus sealed X-ray tube'
_diffrn_source_type 'SuperNova (Cu) X-ray Source'
_exptl_absorpt_coefficient_mu 1.346
_exptl_absorpt_correction_T_max 1.000
_exptl_absorpt_correction_T_min 0.442
_exptl_absorpt_correction_type gaussian
_exptl_absorpt_process_details
;
CrysAlisPro 1.171.39.46 (Rigaku Oxford Diffraction, 2018)
Numerical absorption correction based on gaussian integration over
a multifaceted crystal model.
Empirical absorption correction using spherical harmonics,
 implemented in SCALE3 ABSPACK scaling algorithm.
;
_exptl_crystal_colour 'clear dark green'
_exptl_crystal_density_diffrn 1.136
_exptl_crystal_description plate
_exptl_crystal_F_000 1948
_exptl_crystal_size_max 0.361
_exptl_crystal_size_mid 0.243
_exptl_crystal_size_min 0.190
_refine_diff_density_max 0.526
_refine_diff_density_min -0.606
_refine_diff_density_rms 0.038
_refine_ls_extinction_method none
_refine_ls_goodness_of_fit_ref 1.043
_refine_ls_hydrogen_treatment constr
_refine_ls_matrix_type full
_refine_ls_number_parameters 293
_refine_ls_number_reflns 5211
_refine_ls_number_restraints 0
_refine_ls_restrained_S_all 1.043
_refine_ls_R_factor_all 0.0401
_refine_ls_R_factor_gt 0.0358
_refine_ls_shift/su_max 0.000
_refine_ls_shift/su_mean 0.000
_refine_ls_structure_factor_coef Fsqd
_refine_ls_weighting_details 'w=1/[\s^2^(Fo^2^)+(0.0466P)^2^+3.5915P] where P=(Fo^2^+2Fc^2^)/3'
_refine_ls_weighting_scheme calc
_refine_ls_wR_factor_gt 0.0935
_refine_ls_wR_factor_ref 0.0972
_reflns_Friedel_coverage 0.000
_reflns_number_gt 4685
_reflns_number_total 5211
_reflns_threshold_expression 'I > 2\s(I)'
_cod_data_source_file ja9b10660_si_005.cif
_cod_data_source_block le-8-37
_cod_original_cell_volume 5325.50(19)
_cod_database_code 4127874
_shelx_shelxl_version_number 2018/3
_shelx_space_group_comment
;
The symmetry employed for this shelxl refinement is uniquely defined
by the following loop, which should always be used as a source of
symmetry information in preference to the above space-group names.
They are only intended as comments.
;
_shelx_estimated_absorpt_t_min 0.642
_shelx_estimated_absorpt_t_max 0.784

loop_
_space_group_symop_operation_xyz
'x, y, z'
'-x, y, -z+1/2'
'x+1/2, y+1/2, z'
'-x+1/2, y+1/2, -z+1/2'
'-x, -y, -z'
'x, -y, z-1/2'
'-x+1/2, -y+1/2, -z'
'x+1/2, -y+1/2, z-1/2'

loop_
_atom_site_label
_atom_site_type_symbol
_atom_site_fract_x
_atom_site_fract_y
_atom_site_fract_z
_atom_site_U_iso_or_equiv
_atom_site_adp_type
_atom_site_occupancy
_atom_site_site_symmetry_order
_atom_site_calc_flag
_atom_site_refinement_flags_posn
_atom_site_refinement_flags_adp
_atom_site_refinement_flags_occupancy
Br1 Br 0.500000 0.45547(2) 0.250000 0.06008(11) Uani 1 2 d S T P
N1 N 0.28012(5) 0.41571(6) 0.37258(7) 0.0242(2) Uani 1 1 d . . .
N2 N 0.36280(5) 0.34751(7) 0.36119(7) 0.0269(2) Uani 1 1 d . . .
N3 N 0.25165(6) 0.28236(7) 0.47578(7) 0.0276(2) Uani 1 1 d . . .
C1 C 0.31264(6) 0.34434(8) 0.39465(8) 0.0249(3) Uani 1 1 d . . .
C3 C 0.31146(6) 0.46324(8) 0.32719(9) 0.0261(3) Uani 1 1 d . . .
H3 H 0.298955 0.516255 0.305022 0.031 Uiso 1 1 calc R U .
C4 C 0.30092(7) 0.27889(8) 0.44431(9) 0.0286(3) Uani 1 1 d . . .
H4 H 0.328352 0.232504 0.455074 0.034 Uiso 1 1 calc R U .
C2 C 0.36269(7) 0.42110(8) 0.32007(9) 0.0280(3) Uani 1 1 d . . .
H2 H 0.392926 0.438609 0.292138 0.034 Uiso 1 1 calc R U .
C5 C 0.22390(7) 0.43982(8) 0.39590(9) 0.0275(3) Uani 1 1 d . . .
C6 C 0.23542(8) 0.47540(9) 0.47998(10) 0.0340(3) Uani 1 1 d . . .
C17 C 0.41033(7) 0.28377(9) 0.37238(11) 0.0349(3) Uani 1 1 d . . .
C10 C 0.16151(7) 0.42392(9) 0.33505(10) 0.0342(3) Uani 1 1 d . . .
C18 C 0.39676(9) 0.22317(9) 0.30714(12) 0.0433(4) Uani 1 1 d . . .
C11 C 0.30412(8) 0.49271(10) 0.54446(10) 0.0403(3) Uani 1 1 d . . .
H11 H 0.335762 0.480165 0.512554 0.048 Uiso 1 1 calc R U .
C14 C 0.15141(8) 0.38453(11) 0.24452(11) 0.0446(4) Uani 1 1 d . . .
H14 H 0.193206 0.390955 0.231316 0.054 Uiso 1 1 calc R U .
C22 C 0.46646(8) 0.28603(11) 0.44955(12) 0.0461(4) Uani 1 1 d . . .
C9 C 0.10839(8) 0.44192(11) 0.36270(13) 0.0465(4) Uani 1 1 d . . .
H9 H 0.064951 0.431959 0.323117 0.056 Uiso 1 1 calc R U .
C23 C 0.33517(10) 0.22328(10) 0.22444(12) 0.0492(4) Uani 1 1 d . . .
H23 H 0.313014 0.276692 0.221717 0.059 Uiso 1 1 calc R U .
C7 C 0.18051(9) 0.49178(11) 0.50397(12) 0.0457(4) Uani 1 1 d . . .
H7 H 0.186167 0.515623 0.560778 0.055 Uiso 1 1 calc R U .
C8 C 0.11798(9) 0.47405(12) 0.44683(13) 0.0512(4) Uani 1 1 d . . .
H8 H 0.081275 0.483992 0.465457 0.061 Uiso 1 1 calc R U .
C12 C 0.32120(10) 0.43828(11) 0.62772(11) 0.0503(4) Uani 1 1 d . . .
H12A H 0.290307 0.448515 0.659725 0.075 Uiso 1 1 calc R U .
H12B H 0.366049 0.449973 0.667581 0.075 Uiso 1 1 calc R U .
H12C H 0.318175 0.381566 0.609073 0.075 Uiso 1 1 calc R U .
C26 C 0.47937(9) 0.35284(12) 0.51873(13) 0.0540(4) Uani 1 1 d . . .
H26 H 0.444106 0.394279 0.494818 0.065 Uiso 1 1 calc R U .
C13 C 0.31258(11) 0.58149(11) 0.57144(13) 0.0551(5) Uani 1 1 d . . .
H13A H 0.303008 0.615038 0.517436 0.083 Uiso 1 1 calc R U .
H13B H 0.357896 0.591056 0.610954 0.083 Uiso 1 1 calc R U .
H13C H 0.282258 0.595437 0.603284 0.083 Uiso 1 1 calc R U .
C15 C 0.09684(10) 0.42403(13) 0.16783(13) 0.0552(4) Uani 1 1 d . . .
H15A H 0.054468 0.414518 0.175936 0.083 Uiso 1 1 calc R U .
H15B H 0.096009 0.400735 0.110459 0.083 Uiso 1 1 calc R U .
H15C H 0.104915 0.482245 0.167744 0.083 Uiso 1 1 calc R U .
C19 C 0.44267(11) 0.16083(11) 0.32226(16) 0.0606(5) Uani 1 1 d . . .
H19 H 0.435573 0.118166 0.279844 0.073 Uiso 1 1 calc R U .
C21 C 0.51015(10) 0.22163(13) 0.46046(17) 0.0642(6) Uani 1 1 d . . .
H21 H 0.548898 0.219972 0.511951 0.077 Uiso 1 1 calc R U .
C20 C 0.49807(11) 0.16045(13) 0.39788(18) 0.0715(7) Uani 1 1 d . . .
H20 H 0.528540 0.117231 0.407105 0.086 Uiso 1 1 calc R U .
C24 C 0.28733(12) 0.15753(14) 0.23170(18) 0.0711(6) Uani 1 1 d . . .
H24A H 0.307409 0.104334 0.232699 0.107 Uiso 1 1 calc R U .
H24B H 0.246631 0.160992 0.179843 0.107 Uiso 1 1 calc R U .
H24C H 0.277378 0.165236 0.287206 0.107 Uiso 1 1 calc R U .
C28 C 0.47477(12) 0.32177(17) 0.60766(15) 0.0729(6) Uani 1 1 d . . .
H28A H 0.430685 0.299961 0.597321 0.109 Uiso 1 1 calc R U .
H28B H 0.483174 0.366300 0.650930 0.109 Uiso 1 1 calc R U .
H28C H 0.507502 0.279175 0.631626 0.109 Uiso 1 1 calc R U .
C25 C 0.35034(14) 0.21301(14) 0.13751(16) 0.0736(6) Uani 1 1 d . . .
H25A H 0.384252 0.251843 0.136416 0.110 Uiso 1 1 calc R U .
H25B H 0.310354 0.222570 0.085861 0.110 Uiso 1 1 calc R U .
H25C H 0.366165 0.158007 0.134447 0.110 Uiso 1 1 calc R U .
C16 C 0.13906(13) 0.29436(13) 0.24905(16) 0.0779(8) Uani 1 1 d . . .
H16A H 0.174921 0.270236 0.298475 0.117 Uiso 1 1 calc R U .
H16B H 0.136961 0.268886 0.192184 0.117 Uiso 1 1 calc R U .
H16C H 0.097339 0.285952 0.259414 0.117 Uiso 1 1 calc R U .
C27 C 0.54516(12) 0.39442(18) 0.53270(19) 0.0830(7) Uani 1 1 d . . .
H27A H 0.580868 0.355119 0.555304 0.124 Uiso 1 1 calc R U .
H27B H 0.551326 0.438276 0.576415 0.124 Uiso 1 1 calc R U .
H27C H 0.545487 0.416525 0.475339 0.124 Uiso 1 1 calc R U .

loop_
_atom_site_aniso_label
_atom_site_aniso_U_11
_atom_site_aniso_U_22
_atom_site_aniso_U_33
_atom_site_aniso_U_23
_atom_site_aniso_U_13
_atom_site_aniso_U_12
Br1 0.04051(15) 0.0902(2) 0.06119(18) 0.000 0.03242(13) 0.000
N1 0.0266(5) 0.0243(5) 0.0236(5) 0.0015(4) 0.0111(4) -0.0010(4)
N2 0.0292(5) 0.0250(5) 0.0302(5) 0.0046(4) 0.0148(5) 0.0017(4)
N3 0.0320(6) 0.0248(5) 0.0281(5) 0.0026(4) 0.0131(5) -0.0019(4)
C1 0.0274(6) 0.0251(6) 0.0236(6) 0.0005(5) 0.0104(5) -0.0011(5)
C3 0.0308(6) 0.0245(6) 0.0248(6) 0.0048(5) 0.0118(5) -0.0009(5)
C4 0.0323(7) 0.0257(6) 0.0305(7) 0.0029(5) 0.0143(5) 0.0005(5)
C2 0.0320(6) 0.0269(6) 0.0278(6) 0.0046(5) 0.0136(5) -0.0024(5)
C5 0.0296(6) 0.0257(6) 0.0311(7) 0.0034(5) 0.0156(5) 0.0026(5)
C6 0.0417(8) 0.0325(7) 0.0324(7) 0.0016(6) 0.0185(6) 0.0048(6)
C17 0.0358(7) 0.0302(7) 0.0470(8) 0.0107(6) 0.0246(7) 0.0068(6)
C10 0.0302(7) 0.0345(7) 0.0396(8) 0.0018(6) 0.0140(6) -0.0002(6)
C18 0.0527(9) 0.0311(7) 0.0594(10) 0.0052(7) 0.0365(8) 0.0056(7)
C11 0.0464(9) 0.0463(9) 0.0291(7) -0.0075(6) 0.0140(6) 0.0008(7)
C14 0.0318(7) 0.0543(10) 0.0442(9) -0.0112(7) 0.0082(6) -0.0055(7)
C22 0.0370(8) 0.0454(9) 0.0582(10) 0.0179(8) 0.0191(7) 0.0087(7)
C9 0.0303(7) 0.0538(10) 0.0583(10) 0.0035(8) 0.0187(7) 0.0040(7)
C23 0.0647(11) 0.0338(8) 0.0565(10) -0.0089(7) 0.0300(9) 0.0011(7)
C7 0.0545(10) 0.0484(9) 0.0446(9) -0.0009(7) 0.0303(8) 0.0109(8)
C8 0.0461(9) 0.0566(10) 0.0643(11) 0.0067(9) 0.0361(9) 0.0148(8)
C12 0.0673(11) 0.0429(9) 0.0338(8) -0.0068(7) 0.0082(8) 0.0044(8)
C26 0.0414(9) 0.0575(11) 0.0518(10) 0.0103(8) 0.0011(8) 0.0073(8)
C13 0.0721(12) 0.0438(9) 0.0436(9) -0.0009(8) 0.0122(9) -0.0074(9)
C15 0.0550(10) 0.0627(11) 0.0434(9) 0.0037(8) 0.0107(8) -0.0037(9)
C19 0.0751(13) 0.0368(9) 0.0886(15) 0.0054(9) 0.0523(12) 0.0155(9)
C21 0.0467(10) 0.0611(12) 0.0852(15) 0.0253(11) 0.0229(10) 0.0216(9)
C20 0.0637(13) 0.0540(12) 0.1098(19) 0.0268(12) 0.0463(13) 0.0328(10)
C24 0.0759(14) 0.0566(12) 0.0831(15) -0.0145(11) 0.0300(12) -0.0185(11)
C28 0.0646(13) 0.0910(17) 0.0582(12) 0.0102(12) 0.0144(10) 0.0096(12)
C25 0.1076(19) 0.0610(13) 0.0651(13) -0.0074(10) 0.0461(13) 0.0095(12)
C16 0.0916(17) 0.0506(11) 0.0595(12) -0.0123(10) -0.0161(12) 0.0039(11)
C27 0.0604(13) 0.0903(18) 0.0830(17) 0.0045(14) 0.0045(12) -0.0195(12)

loop_
_atom_type_symbol
_atom_type_description
_atom_type_scat_dispersion_real
_atom_type_scat_dispersion_imag
_atom_type_scat_source
C C 0.0181 0.0091 'International Tables Vol C Tables 4.2.6.8 and 6.1.1.4'
H H 0.0000 0.0000 'International Tables Vol C Tables 4.2.6.8 and 6.1.1.4'
Br Br -0.6763 1.2805 'International Tables Vol C Tables 4.2.6.8 and 6.1.1.4'
N N 0.0311 0.0180 'International Tables Vol C Tables 4.2.6.8 and 6.1.1.4'

loop_
_exptl_crystal_face_index_h
_exptl_crystal_face_index_k
_exptl_crystal_face_index_l
_exptl_crystal_face_perp_dist
8 8 1 0.1219
2 -9 4 0.1726
-3 -10 2 0.1685
-10 -4 -3 0.1528
9 3 5 0.1899
10 -3 -9 0.1133
7 -4 -9 0.1103
10 2 -9 0.0984
7 1 -10 0.0876
9 7 -7 0.0746
6 6 -8 0.0706
-6 1 -7 0.1357
6 9 -4 0.0664
2 9 -6 0.0820
5 10 1 0.0930
1 11 -1 0.0788
-10 1 -4 0.1236
3 9 5 0.1043
-5 10 4 0.0860
-11 7 1 0.0939
-12 0 -2 0.1208
5 -10 -3 0.1778
10 -7 -1 0.2162
-6 4 10 0.1078
-10 3 9 0.0772
-12 2 8 0.0799
-9 -4 9 0.1175
2 0 9 0.1935
8 -7 -7 0.1333
10 -6 -6 0.1517

loop_
_geom_angle_atom_site_label_1
_geom_angle_atom_site_label_2
_geom_angle_atom_site_label_3
_geom_angle
_geom_angle_site_symmetry_3
C1 N1 C3 108.99(10) .
C1 N1 C5 125.67(10) .
C3 N1 C5 125.28(11) .
C1 N2 C2 110.05(11) .
C1 N2 C17 123.62(11) .
C2 N2 C17 126.25(11) .
C4 N3 N3 112.85(14) 7_556
N1 C1 N2 106.15(10) .
N1 C1 C4 129.51(12) .
N2 C1 C4 124.31(12) .
C2 C3 N1 108.02(11) .
C2 C3 H3 126.0 .
N1 C3 H3 126.0 .
N3 C4 C1 119.74(12) .
N3 C4 H4 120.1 .
C1 C4 H4 120.1 .
C3 C2 N2 106.76(11) .
C3 C2 H2 126.6 .
N2 C2 H2 126.6 .
C10 C5 C6 123.77(13) .
C10 C5 N1 118.38(12) .
C6 C5 N1 117.81(12) .
C7 C6 C5 116.66(14) .
C7 C6 C11 120.82(14) .
C5 C6 C11 122.47(13) .
C18 C17 C22 124.44(14) .
C18 C17 N2 118.22(14) .
C22 C17 N2 117.32(14) .
C5 C10 C9 116.90(14) .
C5 C10 C14 121.89(13) .
C9 C10 C14 121.13(14) .
C19 C18 C17 116.49(18) .
C19 C18 C23 120.94(17) .
C17 C18 C23 122.57(14) .
C6 C11 C13 111.56(14) .
C6 C11 C12 111.19(14) .
C13 C11 C12 110.84(13) .
C6 C11 H11 107.7 .
C13 C11 H11 107.7 .
C12 C11 H11 107.7 .
C10 C14 C15 112.96(15) .
C10 C14 C16 110.38(16) .
C15 C14 C16 110.96(15) .
C10 C14 H14 107.4 .
C15 C14 H14 107.4 .
C16 C14 H14 107.4 .
C21 C22 C17 115.96(18) .
C21 C22 C26 121.20(18) .
C17 C22 C26 122.83(14) .
C8 C9 C10 120.94(16) .
C8 C9 H9 119.5 .
C10 C9 H9 119.5 .
C18 C23 C25 112.42(17) .
C18 C23 C24 110.62(17) .
C25 C23 C24 110.17(18) .
C18 C23 H23 107.8 .
C25 C23 H23 107.8 .
C24 C23 H23 107.8 .
C8 C7 C6 121.21(15) .
C8 C7 H7 119.4 .
C6 C7 H7 119.4 .
C7 C8 C9 120.41(15) .
C7 C8 H8 119.8 .
C9 C8 H8 119.8 .
C11 C12 H12A 109.5 .
C11 C12 H12B 109.5 .
H12A C12 H12B 109.5 .
C11 C12 H12C 109.5 .
H12A C12 H12C 109.5 .
H12B C12 H12C 109.5 .
C22 C26 C27 111.62(19) .
C22 C26 C28 111.34(18) .
C27 C26 C28 111.47(18) .
C22 C26 H26 107.4 .
C27 C26 H26 107.4 .
C28 C26 H26 107.4 .
C11 C13 H13A 109.5 .
C11 C13 H13B 109.5 .
H13A C13 H13B 109.5 .
C11 C13 H13C 109.5 .
H13A C13 H13C 109.5 .
H13B C13 H13C 109.5 .
C14 C15 H15A 109.5 .
C14 C15 H15B 109.5 .
H15A C15 H15B 109.5 .
C14 C15 H15C 109.5 .
H15A C15 H15C 109.5 .
H15B C15 H15C 109.5 .
C20 C19 C18 120.8(2) .
C20 C19 H19 119.6 .
C18 C19 H19 119.6 .
C20 C21 C22 121.2(2) .
C20 C21 H21 119.4 .
C22 C21 H21 119.4 .
C19 C20 C21 121.16(17) .
C19 C20 H20 119.4 .
C21 C20 H20 119.4 .
C23 C24 H24A 109.5 .
C23 C24 H24B 109.5 .
H24A C24 H24B 109.5 .
C23 C24 H24C 109.5 .
H24A C24 H24C 109.5 .
H24B C24 H24C 109.5 .
C26 C28 H28A 109.5 .
C26 C28 H28B 109.5 .
H28A C28 H28B 109.5 .
C26 C28 H28C 109.5 .
H28A C28 H28C 109.5 .
H28B C28 H28C 109.5 .
C23 C25 H25A 109.5 .
C23 C25 H25B 109.5 .
H25A C25 H25B 109.5 .
C23 C25 H25C 109.5 .
H25A C25 H25C 109.5 .
H25B C25 H25C 109.5 .
C14 C16 H16A 109.5 .
C14 C16 H16B 109.5 .
H16A C16 H16B 109.5 .
C14 C16 H16C 109.5 .
H16A C16 H16C 109.5 .
H16B C16 H16C 109.5 .
C26 C27 H27A 109.5 .
C26 C27 H27B 109.5 .
H27A C27 H27B 109.5 .
C26 C27 H27C 109.5 .
H27A C27 H27C 109.5 .
H27B C27 H27C 109.5 .

loop_
_geom_bond_atom_site_label_1
_geom_bond_atom_site_label_2
_geom_bond_distance
_geom_bond_site_symmetry_2
N1 C1 1.3590(17) .
N1 C3 1.3869(16) .
N1 C5 1.4415(16) .
N2 C1 1.3597(16) .
N2 C2 1.3810(16) .
N2 C17 1.4419(17) .
N3 C4 1.3214(17) .
N3 N3 1.333(2) 7_556
C1 C4 1.4108(18) .
C3 C2 1.3461(19) .
C3 H3 0.9500 .
C4 H4 0.9500 .
C2 H2 0.9500 .
C5 C10 1.391(2) .
C5 C6 1.397(2) .
C6 C7 1.390(2) .
C6 C11 1.517(2) .
C17 C18 1.397(2) .
C17 C22 1.399(2) .
C10 C9 1.393(2) .
C10 C14 1.519(2) .
C18 C19 1.396(2) .
C18 C23 1.517(3) .
C11 C13 1.525(2) .
C11 C12 1.533(2) .
C11 H11 1.0000 .
C14 C15 1.523(3) .
C14 C16 1.523(3) .
C14 H14 1.0000 .
C22 C21 1.396(2) .
C22 C26 1.513(3) .
C9 C8 1.381(3) .
C9 H9 0.9500 .
C23 C25 1.527(3) .
C23 C24 1.533(3) .
C23 H23 1.0000 .
C7 C8 1.379(3) .
C7 H7 0.9500 .
C8 H8 0.9500 .
C12 H12A 0.9800 .
C12 H12B 0.9800 .
C12 H12C 0.9800 .
C26 C27 1.528(3) .
C26 C28 1.531(3) .
C26 H26 1.0000 .
C13 H13A 0.9800 .
C13 H13B 0.9800 .
C13 H13C 0.9800 .
C15 H15A 0.9800 .
C15 H15B 0.9800 .
C15 H15C 0.9800 .
C19 C20 1.376(3) .
C19 H19 0.9500 .
C21 C20 1.378(4) .
C21 H21 0.9500 .
C20 H20 0.9500 .
C24 H24A 0.9800 .
C24 H24B 0.9800 .
C24 H24C 0.9800 .
C28 H28A 0.9800 .
C28 H28B 0.9800 .
C28 H28C 0.9800 .
C25 H25A 0.9800 .
C25 H25B 0.9800 .
C25 H25C 0.9800 .
C16 H16A 0.9800 .
C16 H16B 0.9800 .
C16 H16C 0.9800 .
C27 H27A 0.9800 .
C27 H27B 0.9800 .
C27 H27C 0.9800 .

loop_
_geom_torsion_atom_site_label_1
_geom_torsion_atom_site_label_2
_geom_torsion_atom_site_label_3
_geom_torsion_atom_site_label_4
_geom_torsion
_geom_torsion_site_symmetry_1
C3 N1 C1 N2 -1.29(14) .
C5 N1 C1 N2 -178.76(11) .
C3 N1 C1 C4 176.81(13) .
C5 N1 C1 C4 -0.7(2) .
C2 N2 C1 N1 1.30(14) .
C17 N2 C1 N1 178.35(12) .
C2 N2 C1 C4 -176.92(12) .
C17 N2 C1 C4 0.1(2) .
C1 N1 C3 C2 0.81(15) .
C5 N1 C3 C2 178.30(12) .
N3 N3 C4 C1 -177.49(13) 7_556
N1 C1 C4 N3 0.7(2) .
N2 C1 C4 N3 178.44(12) .
N1 C3 C2 N2 0.00(15) .
C1 N2 C2 C3 -0.82(15) .
C17 N2 C2 C3 -177.77(13) .
C1 N1 C5 C10 -92.55(16) .
C3 N1 C5 C10 90.38(16) .
C1 N1 C5 C6 85.29(16) .
C3 N1 C5 C6 -91.78(16) .
C10 C5 C6 C7 3.0(2) .
N1 C5 C6 C7 -174.67(13) .
C10 C5 C6 C11 -179.37(14) .
N1 C5 C6 C11 2.9(2) .
C1 N2 C17 C18 90.15(17) .
C2 N2 C17 C18 -93.29(17) .
C1 N2 C17 C22 -88.34(17) .
C2 N2 C17 C22 88.22(17) .
C6 C5 C10 C9 -2.8(2) .
N1 C5 C10 C9 174.88(13) .
C6 C5 C10 C14 -179.56(14) .
N1 C5 C10 C14 -1.9(2) .
C22 C17 C18 C19 0.9(2) .
N2 C17 C18 C19 -177.46(14) .
C22 C17 C18 C23 -179.98(15) .
N2 C17 C18 C23 1.6(2) .
C7 C6 C11 C13 -58.3(2) .
C5 C6 C11 C13 124.25(16) .
C7 C6 C11 C12 66.04(19) .
C5 C6 C11 C12 -111.46(16) .
C5 C10 C14 C15 -136.92(16) .
C9 C10 C14 C15 46.5(2) .
C5 C10 C14 C16 98.20(19) .
C9 C10 C14 C16 -78.4(2) .
C18 C17 C22 C21 -1.1(2) .
N2 C17 C22 C21 177.29(15) .
C18 C17 C22 C26 -179.99(16) .
N2 C17 C22 C26 -1.6(2) .
C5 C10 C9 C8 0.0(2) .
C14 C10 C9 C8 176.77(16) .
C19 C18 C23 C25 -52.6(2) .
C17 C18 C23 C25 128.37(17) .
C19 C18 C23 C24 71.1(2) .
C17 C18 C23 C24 -108.00(18) .
C5 C6 C7 C8 -0.4(2) .
C11 C6 C7 C8 -178.08(16) .
C6 C7 C8 C9 -2.2(3) .
C10 C9 C8 C7 2.4(3) .
C21 C22 C26 C27 57.9(2) .
C17 C22 C26 C27 -123.25(19) .
C21 C22 C26 C28 -67.4(2) .
C17 C22 C26 C28 111.47(19) .
C17 C18 C19 C20 -0.1(3) .
C23 C18 C19 C20 -179.22(18) .
C17 C22 C21 C20 0.5(3) .
C26 C22 C21 C20 179.39(19) .
C18 C19 C20 C21 -0.5(3) .
C22 C21 C20 C19 0.3(3) .
